data_7128749
loop_
_publ_author_name
'Goual, Nawel'
'Casimiro, Lorenzo'
'Delattre, Vincent'
'Retailleau, Pascal'
'Maisonneuve, St\'ephane'
'Bogliotti, Nicolas'
'M\'etivier, R\'emi'
'Xie, Juan'
'Marinetti, Angela'
'Voituriez, Arnaud'

_publ_section_title
;
 Triazonine-based bistable photoswitches: synthesis, characterization and
 photochromic properties.
;
_journal_issue 78
_journal_name_full 'Chemical communications (Cambridge, England)'
_journal_page_first 10079
_journal_page_last 10082
_journal_paper_doi 10.1039/d1cc02746h
_journal_volume 57
_journal_year 2021
_chemical_formula_moiety 'C21 H19 N3 O2 S'
_chemical_formula_sum 'C21 H19 N3 O2 S'
_chemical_formula_weight 377.45
_chemical_name_systematic (Z)-12-tosyl-12,13-dihydro-11H-dibenzo[c,h][1,2,6]triazonine
_space_group_crystal_system triclinic
_space_group_IT_number 2
_space_group_name_Hall '-P 1'
_space_group_name_H-M_alt 'P -1'
_atom_sites_solution_hydrogens geom
_atom_sites_solution_primary dual
_atom_sites_solution_secondary difmap
_audit_creation_method SHELXL-2018/3
_audit_update_record
;
2021-03-05 deposited with the CCDC.	2021-08-02 downloaded from the CCDC.
;
_cell_angle_alpha 81.017(7)
_cell_angle_beta 89.628(8)
_cell_angle_gamma 71.449(6)
_cell_formula_units_Z 4
_cell_length_a 12.1589(9)
_cell_length_b 12.2886(9)
_cell_length_c 13.5265(10)
_cell_measurement_reflns_used 3401
_cell_measurement_temperature 293(2)
_cell_measurement_theta_max 27.5
_cell_measurement_theta_min 3.8
_cell_volume 1890.5(3)
_computing_cell_refinement
;
CrystalClear-SM Expert 2.1 b45 (Rigaku, 2015)
;
_computing_data_collection
;
CrystalClear-SM Expert 2.1 b45 (Rigaku, 2015)
;
_computing_data_reduction
;
CrystalClear-SM Expert 2.1 b45 (Rigaku, 2015)
;
_computing_structure_refinement 'SHELXL-2018/3 (Sheldrick, 2015b)'
_computing_structure_solution 'SHELXT (Sheldrick, 2015a)'
_diffrn_ambient_temperature 293(2)
_diffrn_detector 'Dectris PILATUS3 R 200K-A area detector'
_diffrn_detector_area_resol_mean 5.811
_diffrn_detector_type 'Hybrid Photon Counting area detector'
_diffrn_measured_fraction_theta_full 0.992
_diffrn_measured_fraction_theta_max 0.980
_diffrn_measurement_details
;
scan:
	Number of images: 720
	           Slice: 0.0000 - 360.0000
	     Image width: 0.5000
	        Exp time: 30.0000
	   Rotation axis: Phi
	           Omega: 0.0000
	           Kappa: 0.0000
	             Phi: 0.0000
	             XTD: 30.0000
	          2theta: 5.0000
scan:
	Number of images: 720
	           Slice: 0.0000 - 360.0000
	     Image width: 0.5000
	        Exp time: 30.0000
	   Rotation axis: Phi
	           Omega: 0.0000
	           Kappa: 0.0000
	             Phi: 0.0000
	             XTD: 30.0000
	          2theta: 5.0000
scan:
	Number of images: 720
	           Slice: 0.0000 - 360.0000
	     Image width: 0.5000
	        Exp time: 30.0000
	   Rotation axis: Phi
	           Omega: 0.0000
	           Kappa: 0.0000
	             Phi: 0.0000
	             XTD: 30.0000
	          2theta: 5.0000

;
_diffrn_measurement_device 'kappa gonio four-circle diffractometer'
_diffrn_measurement_device_type 'Rigaku XtaLAB PRO'
_diffrn_measurement_method '\w scans'
_diffrn_radiation_monochromator 'Rigaku Integrated Confocal MaxFlux double bounce multi-layer mirror optics'
_diffrn_radiation_probe x-ray
_diffrn_radiation_type MoK\a
_diffrn_radiation_wavelength 0.71073
_diffrn_reflns_av_R_equivalents 0.0419
_diffrn_reflns_av_unetI/netI 0.0229
_diffrn_reflns_Laue_measured_fraction_full 0.992
_diffrn_reflns_Laue_measured_fraction_max 0.980
_diffrn_reflns_limit_h_max 15
_diffrn_reflns_limit_h_min -15
_diffrn_reflns_limit_k_max 15
_diffrn_reflns_limit_k_min -15
_diffrn_reflns_limit_l_max 17
_diffrn_reflns_limit_l_min -17
_diffrn_reflns_number 52160
_diffrn_reflns_point_group_measured_fraction_full 0.992
_diffrn_reflns_point_group_measured_fraction_max 0.980
_diffrn_reflns_theta_full 25.242
_diffrn_reflns_theta_max 27.455
_diffrn_reflns_theta_min 3.771
_diffrn_source 'microfocus sealed X-ray tube'
_diffrn_source_type 'Rigaku micromax 003'
_exptl_absorpt_coefficient_mu 0.192
_exptl_absorpt_correction_T_max 1.000
_exptl_absorpt_correction_T_min 0.748
_exptl_absorpt_correction_type multi-scan
_exptl_absorpt_process_details 'Reqab (Rigaku, 2009)'
_exptl_crystal_colour yellow
_exptl_crystal_density_diffrn 1.326
_exptl_crystal_description block
_exptl_crystal_F_000 792
_exptl_crystal_size_max 0.55
_exptl_crystal_size_mid 0.45
_exptl_crystal_size_min 0.28
_refine_diff_density_max 0.228
_refine_diff_density_min -0.430
_refine_diff_density_rms 0.061
_refine_ls_extinction_method none
_refine_ls_goodness_of_fit_ref 1.064
_refine_ls_hydrogen_treatment constr
_refine_ls_matrix_type full
_refine_ls_number_parameters 489
_refine_ls_number_reflns 8476
_refine_ls_number_restraints 0
_refine_ls_restrained_S_all 1.064
_refine_ls_R_factor_all 0.0459
_refine_ls_R_factor_gt 0.0408
_refine_ls_shift/su_max 0.001
_refine_ls_shift/su_mean 0.000
_refine_ls_structure_factor_coef Fsqd
_refine_ls_weighting_details 'w=1/[\s^2^(Fo^2^)+(0.0758P)^2^+0.1960P] where P=(Fo^2^+2Fc^2^)/3'
_refine_ls_weighting_scheme calc
_refine_ls_wR_factor_gt 0.1180
_refine_ls_wR_factor_ref 0.1217
_reflns_Friedel_coverage 0.000
_reflns_number_gt 7314
_reflns_number_total 8484
_reflns_threshold_expression 'I > 2\s(I)'
_cod_data_source_file d1cc02746h2.cif
_cod_data_source_block compound_Z-4
_cod_depositor_comments
;
The following automatic conversions were performed:

data item '_exptl_absorpt_correction_type' value 'Multi-scan' was
changed to 'multi-scan' in accordance with the
/home/data/users/saulius/crontab/automatic-downloads/rss-feeds/RSC/lib/dictionaries/cif_core.dic
dictionary named 'cif_core.dic' version 2.4.2 last updated on
2011-04-26.

Automatic conversion script
Id: cif_fix_values 7556 2019-12-06 15:28:31Z antanas 

 Adding full bibliography for 7128749--7128753.cif.
;
_cod_database_code 7128749
_shelx_space_group_comment
;
The symmetry employed for this shelxl refinement is uniquely defined
by the following loop, which should always be used as a source of
symmetry information in preference to the above space-group names.
They are only intended as comments.
;

loop_
_space_group_symop_operation_xyz
'x, y, z'
'-x, -y, -z'

loop_
_atom_site_label
_atom_site_type_symbol
_atom_site_fract_x
_atom_site_fract_y
_atom_site_fract_z
_atom_site_U_iso_or_equiv
_atom_site_adp_type
_atom_site_occupancy
_atom_site_site_symmetry_order
_atom_site_calc_flag
_atom_site_refinement_flags_posn
_atom_site_refinement_flags_adp
_atom_site_refinement_flags_occupancy
_atom_site_disorder_assembly
_atom_site_disorder_group
N1_1 N -0.00270(13) 0.37654(11) -0.05881(10) 0.0637(3) Uani 1 1 d . . . . .
C1_1 C -0.04381(12) 0.28203(12) -0.01409(12) 0.0551(3) Uani 1 1 d . . . . .
S1_1 S 0.05218(3) 0.31263(3) 0.33558(3) 0.05256(11) Uani 1 1 d . . . . .
O1_1 O -0.04224(11) 0.27234(10) 0.36938(10) 0.0718(3) Uani 1 1 d . . . . .
N2_1 N 0.10345(13) 0.36319(10) -0.05313(10) 0.0601(3) Uani 1 1 d . . . . .
C2_1 C -0.06508(11) 0.26816(12) 0.08772(12) 0.0501(3) Uani 1 1 d . . . . .
O2_1 O 0.16642(11) 0.25562(11) 0.37985(9) 0.0721(3) Uani 1 1 d . . . . .
N3_1 N 0.06121(9) 0.30317(10) 0.21566(9) 0.0465(2) Uani 1 1 d . . . . .
C3_1 C -0.04896(11) 0.35024(12) 0.15462(12) 0.0526(3) Uani 1 1 d . . . . .
H3A_1 H -0.051048 0.422974 0.113360 0.063 Uiso 1 1 calc R U . . .
H3B_1 H -0.113181 0.366873 0.198905 0.063 Uiso 1 1 calc R U . . .
C4_1 C 0.16348(11) 0.32194(11) 0.16439(11) 0.0477(3) Uani 1 1 d . . . . .
H4_1 H 0.222539 0.317216 0.214217 0.057 Uiso 1 1 calc R U . . .
H14B_1 H 0.140678 0.399327 0.125015 0.057 Uiso 1 1 calc R U . . .
C5_1 C 0.21390(10) 0.23306(10) 0.09654(10) 0.0428(3) Uani 1 1 d . . . . .
C6_1 C 0.18362(11) 0.25227(11) -0.00518(10) 0.0469(3) Uani 1 1 d . . . . .
C7_1 C 0.01376(11) 0.46131(12) 0.34659(10) 0.0469(3) Uani 1 1 d . . . . .
C8_1 C -0.10204(13) 0.52822(14) 0.34826(14) 0.0604(4) Uani 1 1 d . . . . .
H8_1 H -0.160286 0.494634 0.345334 0.073 Uiso 1 1 calc R U . . .
C9_1 C -0.13011(13) 0.64492(14) 0.35429(15) 0.0641(4) Uani 1 1 d . . . . .
H9_1 H -0.207847 0.689654 0.354233 0.077 Uiso 1 1 calc R U . . .
C10_1 C -0.04524(14) 0.69704(13) 0.36044(11) 0.0554(3) Uani 1 1 d . . . . .
C11_1 C 0.06909(15) 0.62931(16) 0.35859(16) 0.0697(4) Uani 1 1 d . . . . .
H11_1 H 0.127247 0.662948 0.361822 0.084 Uiso 1 1 calc R U . . .
C12_1 C 0.09936(13) 0.51214(15) 0.35204(15) 0.0664(4) Uani 1 1 d . . . . .
H12_1 H 0.177138 0.467806 0.351304 0.080 Uiso 1 1 calc R U . . .
C13_1 C -0.07718(18) 0.82444(16) 0.36815(17) 0.0784(5) Uani 1 1 d . . . . .
H13_1 H -0.012383 0.838950 0.397137 0.118 Uiso 1 1 calc R U . . .
H21B_1 H -0.142464 0.845410 0.409697 0.118 Uiso 1 1 calc R U . . .
H21C_1 H -0.097025 0.870018 0.302515 0.118 Uiso 1 1 calc R U . . .
C14_1 C -0.10777(13) 0.17866(14) 0.12666(14) 0.0617(4) Uani 1 1 d . . . . .
H14_1 H -0.120976 0.166853 0.194696 0.074 Uiso 1 1 calc R U . . .
C15_1 C -0.13099(15) 0.10681(17) 0.06610(18) 0.0745(5) Uani 1 1 d . . . . .
H15_1 H -0.158999 0.047116 0.093671 0.089 Uiso 1 1 calc R U . . .
C16_1 C -0.11274(16) 0.12359(17) -0.03437(18) 0.0772(5) Uani 1 1 d . . . . .
H16_1 H -0.129359 0.075808 -0.074979 0.093 Uiso 1 1 calc R U . . .
C17_1 C -0.06968(15) 0.21130(16) -0.07576(14) 0.0703(5) Uani 1 1 d . . . . .
H17_1 H -0.058041 0.223083 -0.144098 0.084 Uiso 1 1 calc R U . . .
C18_1 C 0.23602(13) 0.17119(13) -0.06654(11) 0.0536(3) Uani 1 1 d . . . . .
H18_1 H 0.216475 0.187034 -0.134826 0.064 Uiso 1 1 calc R U . . .
C19_1 C 0.31738(13) 0.06686(12) -0.02521(12) 0.0535(3) Uani 1 1 d . . . . .
H19_1 H 0.351988 0.011604 -0.065435 0.064 Uiso 1 1 calc R U . . .
C20_1 C 0.34704(12) 0.04501(12) 0.07580(12) 0.0519(3) Uani 1 1 d . . . . .
H20_1 H 0.401566 -0.025289 0.103646 0.062 Uiso 1 1 calc R U . . .
C21_1 C 0.29616(11) 0.12711(11) 0.13617(11) 0.0468(3) Uani 1 1 d . . . . .
H21_1 H 0.317232 0.111275 0.204172 0.056 Uiso 1 1 calc R U . . .
O1_2 O 0.66150(10) 0.19556(9) 0.24897(8) 0.0611(3) Uani 1 1 d . . . . .
S1_2 S 0.54923(3) 0.26945(3) 0.26871(2) 0.04381(10) Uani 1 1 d . . . . .
C1_2 C 0.68573(13) 0.24249(13) 0.61329(11) 0.0517(3) Uani 1 1 d . . . . .
N1_2 N 0.60449(15) 0.35339(12) 0.62880(10) 0.0648(3) Uani 1 1 d . . . . .
O2_2 O 0.44886(10) 0.23593(10) 0.25338(8) 0.0599(3) Uani 1 1 d . . . . .
C2_2 C 0.71347(12) 0.22102(12) 0.51681(10) 0.0476(3) Uani 1 1 d . . . . .
N3_2 N 0.55371(9) 0.28451(10) 0.38593(8) 0.0466(2) Uani 1 1 d . . . . .
C4_2 C 0.44324(12) 0.32783(12) 0.43523(10) 0.0509(3) Uani 1 1 d . . . . .
H4A_2 H 0.379046 0.337622 0.388819 0.061 Uiso 1 1 calc R U . . .
H4B_2 H 0.436025 0.403304 0.452782 0.061 Uiso 1 1 calc R U . . .
C5_2 C 0.43630(11) 0.24520(11) 0.52888(9) 0.0444(3) Uani 1 1 d . . . . .
C6_2 C 0.46377(12) 0.26246(12) 0.62402(10) 0.0490(3) Uani 1 1 d . . . . .
C7_2 C 0.52690(11) 0.40777(11) 0.19494(8) 0.0402(2) Uani 1 1 d . . . . .
C8_2 C 0.62131(12) 0.44147(14) 0.16463(12) 0.0585(4) Uani 1 1 d . . . . .
H8_2 H 0.696191 0.391394 0.182242 0.070 Uiso 1 1 calc R U . . .
C9_2 C 0.60447(15) 0.55013(15) 0.10786(13) 0.0637(4) Uani 1 1 d . . . . .
H9_2 H 0.668472 0.572899 0.088611 0.076 Uiso 1 1 calc R U . . .
C10_2 C 0.49403(14) 0.62507(11) 0.07948(10) 0.0514(3) Uani 1 1 d . . . . .
C11_2 C 0.40069(14) 0.58940(13) 0.11044(12) 0.0595(4) Uani 1 1 d . . . . .
H11_2 H 0.325774 0.638920 0.092062 0.071 Uiso 1 1 calc R U . . .
C12_2 C 0.41597(12) 0.48144(13) 0.16833(11) 0.0527(3) Uani 1 1 d . . . . .
H12_2 H 0.352052 0.459164 0.188873 0.063 Uiso 1 1 calc R U . . .
C13_2 C 0.4765(2) 0.74194(14) 0.01533(13) 0.0747(5) Uani 1 1 d . . . . .
H21D_2 H 0.518032 0.731225 -0.044888 0.112 Uiso 1 1 calc R U . . .
H21E_2 H 0.505075 0.789306 0.051686 0.112 Uiso 1 1 calc R U . . .
H21F_2 H 0.395248 0.779613 -0.001608 0.112 Uiso 1 1 calc R U . . .
C14_2 C 0.79570(13) 0.11577(14) 0.50546(13) 0.0578(3) Uani 1 1 d . . . . .
H14_2 H 0.815137 0.099914 0.441419 0.069 Uiso 1 1 calc R U . . .
C15_2 C 0.84924(14) 0.03397(15) 0.58812(15) 0.0684(4) Uani 1 1 d . . . . .
H15_2 H 0.903666 -0.036357 0.579522 0.082 Uiso 1 1 calc R U . . .
C16_2 C 0.82097(15) 0.05793(17) 0.68355(15) 0.0728(5) Uani 1 1 d . . . . .
H16_2 H 0.856719 0.003304 0.739080 0.087 Uiso 1 1 calc R U . . .
C17_2 C 0.74067(16) 0.16156(17) 0.69694(12) 0.0661(4) Uani 1 1 d . . . . .
H17_2 H 0.723011 0.177718 0.761181 0.079 Uiso 1 1 calc R U . . .
C18_2 C 0.45384(14) 0.18683(15) 0.70922(11) 0.0607(4) Uani 1 1 d . . . . .
H18_2 H 0.467718 0.201651 0.772521 0.073 Uiso 1 1 calc R U . . .
C19_2 C 0.42352(14) 0.09036(15) 0.69953(12) 0.0651(4) Uani 1 1 d . . . . .
H19_2 H 0.419761 0.038380 0.756309 0.078 Uiso 1 1 calc R U . . .
C20_2 C 0.39870(13) 0.07014(14) 0.60644(13) 0.0597(4) Uani 1 1 d . . . . .
H20_2 H 0.378660 0.004420 0.600289 0.072 Uiso 1 1 calc R U . . .
C21_2 C 0.40359(12) 0.14813(13) 0.52139(11) 0.0510(3) Uani 1 1 d . . . . .
H21_2 H 0.384727 0.135126 0.458720 0.061 Uiso 1 1 calc R U . . .
C3_2 C 0.65621(13) 0.30800(13) 0.42514(10) 0.0520(3) Uani 1 1 d . . . . .
H14C_2 H 0.632100 0.385736 0.442126 0.062 Uiso 1 1 calc R U . . .
H14D_2 H 0.712127 0.304961 0.373308 0.062 Uiso 1 1 calc R U . . .
N2_2 N 0.49867(14) 0.36341(11) 0.63459(10) 0.0652(4) Uani 1 1 d . . . . .

loop_
_atom_site_aniso_label
_atom_site_aniso_U_11
_atom_site_aniso_U_22
_atom_site_aniso_U_33
_atom_site_aniso_U_23
_atom_site_aniso_U_13
_atom_site_aniso_U_12
N1_1 0.0730(9) 0.0454(6) 0.0575(7) 0.0032(5) -0.0091(6) -0.0032(6)
C1_1 0.0442(7) 0.0481(7) 0.0622(8) -0.0073(6) -0.0136(6) -0.0003(5)
S1_1 0.0525(2) 0.04572(18) 0.0545(2) -0.00478(14) 0.00381(14) -0.01058(14)
O1_1 0.0784(8) 0.0590(6) 0.0807(8) -0.0061(6) 0.0242(6) -0.0289(6)
N2_1 0.0726(8) 0.0424(6) 0.0564(7) 0.0049(5) 0.0005(6) -0.0121(6)
C2_1 0.0346(6) 0.0463(6) 0.0660(8) -0.0133(6) -0.0038(5) -0.0063(5)
O2_1 0.0669(7) 0.0655(7) 0.0652(7) -0.0019(5) -0.0138(5) 0.0009(5)
N3_1 0.0386(5) 0.0460(5) 0.0554(6) -0.0146(5) 0.0030(4) -0.0113(4)
C3_1 0.0405(6) 0.0462(7) 0.0681(9) -0.0161(6) -0.0018(6) -0.0064(5)
C4_1 0.0446(6) 0.0421(6) 0.0600(8) -0.0131(5) 0.0043(5) -0.0165(5)
C5_1 0.0392(6) 0.0391(6) 0.0524(7) -0.0070(5) 0.0053(5) -0.0159(5)
C6_1 0.0484(7) 0.0385(6) 0.0525(7) 0.0002(5) 0.0041(5) -0.0158(5)
C7_1 0.0442(6) 0.0521(7) 0.0444(6) -0.0125(5) 0.0037(5) -0.0131(5)
C8_1 0.0435(7) 0.0606(8) 0.0848(11) -0.0262(8) 0.0141(7) -0.0205(6)
C9_1 0.0460(7) 0.0601(8) 0.0883(12) -0.0275(8) 0.0131(7) -0.0128(6)
C10_1 0.0606(8) 0.0585(8) 0.0539(8) -0.0207(6) 0.0096(6) -0.0234(7)
C11_1 0.0540(8) 0.0733(10) 0.0949(13) -0.0300(9) 0.0027(8) -0.0309(8)
C12_1 0.0392(7) 0.0693(9) 0.0923(12) -0.0260(9) -0.0013(7) -0.0136(6)
C13_1 0.0883(13) 0.0641(10) 0.0926(14) -0.0306(10) 0.0150(10) -0.0300(9)
C14_1 0.0452(7) 0.0626(9) 0.0822(11) -0.0193(8) 0.0065(7) -0.0206(6)
C15_1 0.0551(9) 0.0687(10) 0.1097(16) -0.0276(10) -0.0003(9) -0.0275(8)
C16_1 0.0590(9) 0.0720(10) 0.1043(15) -0.0372(10) -0.0185(9) -0.0149(8)
C17_1 0.0608(9) 0.0716(10) 0.0684(10) -0.0204(8) -0.0190(8) -0.0026(8)
C18_1 0.0600(8) 0.0558(7) 0.0461(7) -0.0062(6) 0.0066(6) -0.0210(6)
C19_1 0.0531(7) 0.0485(7) 0.0612(8) -0.0159(6) 0.0113(6) -0.0166(6)
C20_1 0.0454(7) 0.0429(6) 0.0636(8) -0.0095(6) 0.0013(6) -0.0084(5)
C21_1 0.0423(6) 0.0450(6) 0.0520(7) -0.0064(5) -0.0011(5) -0.0130(5)
O1_2 0.0638(6) 0.0508(5) 0.0582(6) -0.0030(4) 0.0110(5) -0.0067(5)
S1_2 0.04942(18) 0.04429(17) 0.03729(16) -0.00034(12) 0.00159(12) -0.01738(13)
C1_2 0.0593(8) 0.0531(7) 0.0491(7) -0.0041(6) -0.0105(6) -0.0284(6)
N1_2 0.0908(10) 0.0565(7) 0.0539(7) -0.0165(6) -0.0060(7) -0.0295(7)
O2_2 0.0721(7) 0.0663(6) 0.0517(5) -0.0018(5) -0.0033(5) -0.0404(6)
C2_2 0.0503(7) 0.0491(7) 0.0474(7) 0.0008(5) -0.0087(5) -0.0253(6)
N3_2 0.0447(5) 0.0586(6) 0.0337(5) 0.0025(4) -0.0011(4) -0.0176(5)
C4_2 0.0499(7) 0.0513(7) 0.0403(6) 0.0021(5) 0.0009(5) -0.0050(6)
C5_2 0.0408(6) 0.0486(6) 0.0366(6) -0.0042(5) 0.0048(4) -0.0059(5)
C6_2 0.0494(7) 0.0497(7) 0.0409(6) -0.0093(5) 0.0043(5) -0.0055(5)
C7_2 0.0444(6) 0.0440(6) 0.0320(5) -0.0024(4) 0.0014(4) -0.0157(5)
C8_2 0.0434(7) 0.0597(8) 0.0653(9) 0.0109(7) 0.0028(6) -0.0167(6)
C9_2 0.0641(9) 0.0631(9) 0.0662(9) 0.0067(7) 0.0077(7) -0.0315(7)
C10_2 0.0769(9) 0.0414(6) 0.0366(6) -0.0065(5) 0.0002(6) -0.0201(6)
C11_2 0.0580(8) 0.0510(7) 0.0575(8) -0.0010(6) -0.0059(6) -0.0043(6)
C12_2 0.0443(7) 0.0568(7) 0.0534(8) 0.0009(6) 0.0007(5) -0.0159(6)
C13_2 0.1251(16) 0.0449(7) 0.0527(9) -0.0016(6) -0.0057(9) -0.0281(9)
C14_2 0.0531(8) 0.0597(8) 0.0604(9) -0.0051(7) -0.0038(6) -0.0198(6)
C15_2 0.0540(8) 0.0580(9) 0.0855(12) 0.0064(8) -0.0100(8) -0.0157(7)
C16_2 0.0620(9) 0.0753(11) 0.0723(11) 0.0238(9) -0.0207(8) -0.0263(8)
C17_2 0.0692(10) 0.0849(11) 0.0474(8) 0.0041(7) -0.0129(7) -0.0358(9)
C18_2 0.0636(9) 0.0727(9) 0.0362(7) -0.0039(6) 0.0034(6) -0.0109(7)
C19_2 0.0636(9) 0.0697(10) 0.0502(8) 0.0099(7) 0.0098(7) -0.0143(8)
C20_2 0.0541(8) 0.0587(8) 0.0646(9) -0.0025(7) 0.0102(7) -0.0196(6)
C21_2 0.0455(7) 0.0613(8) 0.0454(7) -0.0096(6) 0.0050(5) -0.0154(6)
C3_2 0.0580(8) 0.0539(7) 0.0459(7) 0.0037(6) -0.0057(6) -0.0261(6)
N2_2 0.0882(10) 0.0520(7) 0.0518(7) -0.0193(6) 0.0031(6) -0.0125(7)

loop_
_atom_type_symbol
_atom_type_description
_atom_type_scat_dispersion_real
_atom_type_scat_dispersion_imag
_atom_type_scat_source
C C 0.0033 0.0016 'International Tables Vol C Tables 4.2.6.8 and 6.1.1.4'
N N 0.0061 0.0033 'International Tables Vol C Tables 4.2.6.8 and 6.1.1.4'
O O 0.0106 0.0060 'International Tables Vol C Tables 4.2.6.8 and 6.1.1.4'
S S 0.1246 0.1234 'International Tables Vol C Tables 4.2.6.8 and 6.1.1.4'
H H 0.0000 0.0000 'International Tables Vol C Tables 4.2.6.8 and 6.1.1.4'

loop_
_geom_angle_atom_site_label_1
_geom_angle_atom_site_label_2
_geom_angle_atom_site_label_3
_geom_angle
_geom_angle_site_symmetry_1
_geom_angle_site_symmetry_3
_geom_angle_publ_flag
N2_1 N1_1 C1_1 119.12(12) . . ?
C2_1 C1_1 C17_1 120.77(16) . . ?
C2_1 C1_1 N1_1 119.97(13) . . ?
C17_1 C1_1 N1_1 119.09(16) . . ?
O2_1 S1_1 O1_1 120.31(8) . . ?
O2_1 S1_1 N3_1 106.34(7) . . ?
O1_1 S1_1 N3_1 106.14(7) . . ?
O2_1 S1_1 C7_1 107.88(7) . . ?
O1_1 S1_1 C7_1 107.88(7) . . ?
N3_1 S1_1 C7_1 107.72(6) . . ?
N1_1 N2_1 C6_1 119.47(12) . . ?
C14_1 C2_1 C1_1 117.98(14) . . ?
C14_1 C2_1 C3_1 119.76(15) . . ?
C1_1 C2_1 C3_1 122.19(14) . . ?
C3_1 N3_1 C4_1 114.87(12) . . ?
C3_1 N3_1 S1_1 116.30(9) . . ?
C4_1 N3_1 S1_1 117.78(9) . . ?
N3_1 C3_1 C2_1 113.11(10) . . ?
N3_1 C4_1 C5_1 111.82(10) . . ?
C6_1 C5_1 C21_1 117.54(12) . . ?
C6_1 C5_1 C4_1 123.13(12) . . ?
C21_1 C5_1 C4_1 119.32(12) . . ?
C5_1 C6_1 C18_1 121.69(12) . . ?
C5_1 C6_1 N2_1 120.74(12) . . ?
C18_1 C6_1 N2_1 117.32(13) . . ?
C12_1 C7_1 C8_1 119.57(14) . . ?
C12_1 C7_1 S1_1 119.86(11) . . ?
C8_1 C7_1 S1_1 120.56(11) . . ?
C9_1 C8_1 C7_1 119.54(14) . . ?
C8_1 C9_1 C10_1 121.58(14) . . ?
C11_1 C10_1 C9_1 118.03(14) . . ?
C11_1 C10_1 C13_1 120.97(15) . . ?
C9_1 C10_1 C13_1 121.00(15) . . ?
C10_1 C11_1 C12_1 121.43(15) . . ?
C7_1 C12_1 C11_1 119.84(14) . . ?
C15_1 C14_1 C2_1 121.29(18) . . ?
C16_1 C15_1 C14_1 120.05(18) . . ?
C15_1 C16_1 C17_1 120.33(16) . . ?
C16_1 C17_1 C1_1 119.51(18) . . ?
C19_1 C18_1 C6_1 119.48(14) . . ?
C20_1 C19_1 C18_1 119.79(13) . . ?
C19_1 C20_1 C21_1 120.44(13) . . ?
C20_1 C21_1 C5_1 121.02(13) . . ?
O1_2 S1_2 O2_2 119.76(7) . . ?
O1_2 S1_2 N3_2 106.76(6) . . ?
O2_2 S1_2 N3_2 106.72(6) . . ?
O1_2 S1_2 C7_2 107.68(6) . . ?
O2_2 S1_2 C7_2 107.64(6) . . ?
N3_2 S1_2 C7_2 107.77(6) . . ?
C2_2 C1_2 C17_2 120.96(15) . . ?
C2_2 C1_2 N1_2 120.20(12) . . ?
C17_2 C1_2 N1_2 118.70(14) . . ?
N2_2 N1_2 C1_2 118.75(13) . . ?
C1_2 C2_2 C14_2 118.34(13) . . ?
C1_2 C2_2 C3_2 121.90(13) . . ?
C14_2 C2_2 C3_2 119.76(13) . . ?
C4_2 N3_2 C3_2 117.29(12) . . ?
C4_2 N3_2 S1_2 118.62(9) . . ?
C3_2 N3_2 S1_2 118.16(9) . . ?
N3_2 C4_2 C5_2 111.67(10) . . ?
C21_2 C5_2 C6_2 118.19(12) . . ?
C21_2 C5_2 C4_2 120.05(12) . . ?
C6_2 C5_2 C4_2 121.75(13) . . ?
C18_2 C6_2 C5_2 120.65(14) . . ?
C18_2 C6_2 N2_2 119.68(13) . . ?
C5_2 C6_2 N2_2 119.63(12) . . ?
C12_2 C7_2 C8_2 120.14(12) . . ?
C12_2 C7_2 S1_2 120.26(10) . . ?
C8_2 C7_2 S1_2 119.60(10) . . ?
C7_2 C8_2 C9_2 119.91(14) . . ?
C10_2 C9_2 C8_2 120.98(14) . . ?
C9_2 C10_2 C11_2 118.13(13) . . ?
C9_2 C10_2 C13_2 120.65(15) . . ?
C11_2 C10_2 C13_2 121.21(15) . . ?
C10_2 C11_2 C12_2 121.64(14) . . ?
C7_2 C12_2 C11_2 119.19(13) . . ?
C15_2 C14_2 C2_2 121.09(16) . . ?
C16_2 C15_2 C14_2 119.48(17) . . ?
C17_2 C16_2 C15_2 120.65(15) . . ?
C16_2 C17_2 C1_2 119.46(17) . . ?
C19_2 C18_2 C6_2 119.86(14) . . ?
C18_2 C19_2 C20_2 120.41(14) . . ?
C19_2 C20_2 C21_2 119.91(15) . . ?
C5_2 C21_2 C20_2 120.87(14) . . ?
N3_2 C3_2 C2_2 111.88(10) . . ?
N1_2 N2_2 C6_2 117.84(13) . . ?

loop_
_geom_bond_atom_site_label_1
_geom_bond_atom_site_label_2
_geom_bond_distance
_geom_bond_site_symmetry_2
_geom_bond_publ_flag
N1_1 N2_1 1.249(2) . ?
N1_1 C1_1 1.453(2) . ?
C1_1 C2_1 1.394(2) . ?
C1_1 C17_1 1.398(2) . ?
S1_1 O2_1 1.4281(12) . ?
S1_1 O1_1 1.4339(12) . ?
S1_1 N3_1 1.6448(12) . ?
S1_1 C7_1 1.7661(14) . ?
N2_1 C6_1 1.4544(17) . ?
C2_1 C14_1 1.391(2) . ?
C2_1 C3_1 1.5126(19) . ?
N3_1 C3_1 1.4775(17) . ?
N3_1 C4_1 1.4838(17) . ?
C4_1 C5_1 1.5135(18) . ?
C5_1 C6_1 1.3908(19) . ?
C5_1 C21_1 1.3940(18) . ?
C6_1 C18_1 1.391(2) . ?
C7_1 C12_1 1.381(2) . ?
C7_1 C8_1 1.3885(19) . ?
C8_1 C9_1 1.380(2) . ?
C9_1 C10_1 1.386(2) . ?
C10_1 C11_1 1.377(2) . ?
C10_1 C13_1 1.509(2) . ?
C11_1 C12_1 1.385(2) . ?
C14_1 C15_1 1.385(2) . ?
C15_1 C16_1 1.370(3) . ?
C16_1 C17_1 1.384(3) . ?
C18_1 C19_1 1.382(2) . ?
C19_1 C20_1 1.378(2) . ?
C20_1 C21_1 1.386(2) . ?
O1_2 S1_2 1.4288(11) . ?
S1_2 O2_2 1.4324(10) . ?
S1_2 N3_2 1.6280(11) . ?
S1_2 C7_2 1.7716(12) . ?
C1_2 C2_2 1.390(2) . ?
C1_2 C17_2 1.397(2) . ?
C1_2 N1_2 1.452(2) . ?
N1_2 N2_2 1.256(2) . ?
C2_2 C14_2 1.390(2) . ?
C2_2 C3_2 1.5128(18) . ?
N3_2 C4_2 1.4753(17) . ?
N3_2 C3_2 1.4843(17) . ?
C4_2 C5_2 1.5147(18) . ?
C5_2 C21_2 1.390(2) . ?
C5_2 C6_2 1.3960(18) . ?
C6_2 C18_2 1.394(2) . ?
C6_2 N2_2 1.460(2) . ?
C7_2 C12_2 1.3769(18) . ?
C7_2 C8_2 1.3787(18) . ?
C8_2 C9_2 1.387(2) . ?
C9_2 C10_2 1.381(2) . ?
C10_2 C11_2 1.381(2) . ?
C10_2 C13_2 1.510(2) . ?
C11_2 C12_2 1.389(2) . ?
C14_2 C15_2 1.388(2) . ?
C15_2 C16_2 1.385(3) . ?
C16_2 C17_2 1.374(3) . ?
C18_2 C19_2 1.373(3) . ?
C19_2 C20_2 1.374(2) . ?
C20_2 C21_2 1.392(2) . ?

loop_
_geom_hbond_atom_site_label_D
_geom_hbond_atom_site_label_H
_geom_hbond_atom_site_label_A
_geom_hbond_distance_DH
_geom_hbond_distance_HA
_geom_hbond_distance_DA
_geom_hbond_angle_DHA
_geom_hbond_site_symmetry_A
_geom_hbond_publ_flag
C3_1 H3A_1 N2_1 0.97 2.50 3.4267(19) 159.9 2_565 yes
C4_1 H4_1 O2_1 0.97 2.42 2.898(2) 110.3 . yes
C4_1 H4_1 O2_2 0.97 2.64 3.4540(17) 142.0 . yes

loop_
_geom_torsion_atom_site_label_1
_geom_torsion_atom_site_label_2
_geom_torsion_atom_site_label_3
_geom_torsion_atom_site_label_4
_geom_torsion
_geom_torsion_site_symmetry_1
_geom_torsion_site_symmetry_2
_geom_torsion_site_symmetry_3
_geom_torsion_site_symmetry_4
_geom_torsion_publ_flag
N2_1 N1_1 C1_1 C2_1 83.86(18) . . . . ?
N2_1 N1_1 C1_1 C17_1 -100.84(17) . . . . ?
C1_1 N1_1 N2_1 C6_1 2.2(2) . . . . ?
C17_1 C1_1 C2_1 C14_1 2.8(2) . . . . ?
N1_1 C1_1 C2_1 C14_1 178.05(13) . . . . ?
C17_1 C1_1 C2_1 C3_1 -174.06(13) . . . . ?
N1_1 C1_1 C2_1 C3_1 1.16(19) . . . . ?
O2_1 S1_1 N3_1 C3_1 176.33(10) . . . . ?
O1_1 S1_1 N3_1 C3_1 47.11(11) . . . . ?
C7_1 S1_1 N3_1 C3_1 -68.24(11) . . . . ?
O2_1 S1_1 N3_1 C4_1 -41.43(12) . . . . ?
O1_1 S1_1 N3_1 C4_1 -170.64(10) . . . . ?
C7_1 S1_1 N3_1 C4_1 74.01(10) . . . . ?
C4_1 N3_1 C3_1 C2_1 84.53(15) . . . . ?
S1_1 N3_1 C3_1 C2_1 -132.13(11) . . . . ?
C14_1 C2_1 C3_1 N3_1 82.45(16) . . . . ?
C1_1 C2_1 C3_1 N3_1 -100.71(15) . . . . ?
C3_1 N3_1 C4_1 C5_1 -80.98(14) . . . . ?
S1_1 N3_1 C4_1 C5_1 136.25(10) . . . . ?
N3_1 C4_1 C5_1 C6_1 94.05(15) . . . . ?
N3_1 C4_1 C5_1 C21_1 -87.05(14) . . . . ?
C21_1 C5_1 C6_1 C18_1 -2.31(19) . . . . ?
C4_1 C5_1 C6_1 C18_1 176.61(12) . . . . ?
C21_1 C5_1 C6_1 N2_1 -176.46(12) . . . . ?
C4_1 C5_1 C6_1 N2_1 2.46(19) . . . . ?
N1_1 N2_1 C6_1 C5_1 -91.77(17) . . . . ?
N1_1 N2_1 C6_1 C18_1 93.83(17) . . . . ?
O2_1 S1_1 C7_1 C12_1 26.85(15) . . . . ?
O1_1 S1_1 C7_1 C12_1 158.24(14) . . . . ?
N3_1 S1_1 C7_1 C12_1 -87.58(14) . . . . ?
O2_1 S1_1 C7_1 C8_1 -154.16(13) . . . . ?
O1_1 S1_1 C7_1 C8_1 -22.77(15) . . . . ?
N3_1 S1_1 C7_1 C8_1 91.42(13) . . . . ?
C12_1 C7_1 C8_1 C9_1 0.7(3) . . . . ?
S1_1 C7_1 C8_1 C9_1 -178.33(14) . . . . ?
C7_1 C8_1 C9_1 C10_1 -1.1(3) . . . . ?
C8_1 C9_1 C10_1 C11_1 1.1(3) . . . . ?
C8_1 C9_1 C10_1 C13_1 -179.32(18) . . . . ?
C9_1 C10_1 C11_1 C12_1 -0.8(3) . . . . ?
C13_1 C10_1 C11_1 C12_1 179.67(19) . . . . ?
C8_1 C7_1 C12_1 C11_1 -0.3(3) . . . . ?
S1_1 C7_1 C12_1 C11_1 178.68(15) . . . . ?
C10_1 C11_1 C12_1 C7_1 0.4(3) . . . . ?
C1_1 C2_1 C14_1 C15_1 -1.4(2) . . . . ?
C3_1 C2_1 C14_1 C15_1 175.60(14) . . . . ?
C2_1 C14_1 C15_1 C16_1 -0.4(3) . . . . ?
C14_1 C15_1 C16_1 C17_1 0.8(3) . . . . ?
C15_1 C16_1 C17_1 C1_1 0.6(3) . . . . ?
C2_1 C1_1 C17_1 C16_1 -2.5(2) . . . . ?
N1_1 C1_1 C17_1 C16_1 -177.76(14) . . . . ?
C5_1 C6_1 C18_1 C19_1 2.3(2) . . . . ?
N2_1 C6_1 C18_1 C19_1 176.68(13) . . . . ?
C6_1 C18_1 C19_1 C20_1 -1.0(2) . . . . ?
C18_1 C19_1 C20_1 C21_1 -0.2(2) . . . . ?
C19_1 C20_1 C21_1 C5_1 0.2(2) . . . . ?
C6_1 C5_1 C21_1 C20_1 1.03(19) . . . . ?
C4_1 C5_1 C21_1 C20_1 -177.94(12) . . . . ?
C2_2 C1_2 N1_2 N2_2 91.83(18) . . . . ?
C17_2 C1_2 N1_2 N2_2 -92.31(17) . . . . ?
C17_2 C1_2 C2_2 C14_2 1.3(2) . . . . ?
N1_2 C1_2 C2_2 C14_2 177.08(13) . . . . ?
C17_2 C1_2 C2_2 C3_2 -179.23(13) . . . . ?
N1_2 C1_2 C2_2 C3_2 -3.46(19) . . . . ?
O1_2 S1_2 N3_2 C4_2 -162.86(10) . . . . ?
O2_2 S1_2 N3_2 C4_2 -33.67(12) . . . . ?
C7_2 S1_2 N3_2 C4_2 81.70(11) . . . . ?
O1_2 S1_2 N3_2 C3_2 44.96(12) . . . . ?
O2_2 S1_2 N3_2 C3_2 174.14(10) . . . . ?
C7_2 S1_2 N3_2 C3_2 -70.49(11) . . . . ?
C3_2 N3_2 C4_2 C5_2 -82.99(15) . . . . ?
S1_2 N3_2 C4_2 C5_2 124.59(11) . . . . ?
N3_2 C4_2 C5_2 C21_2 -81.68(16) . . . . ?
N3_2 C4_2 C5_2 C6_2 97.32(15) . . . . ?
C21_2 C5_2 C6_2 C18_2 -2.6(2) . . . . ?
C4_2 C5_2 C6_2 C18_2 178.35(13) . . . . ?
C21_2 C5_2 C6_2 N2_2 179.89(13) . . . . ?
C4_2 C5_2 C6_2 N2_2 0.87(19) . . . . ?
O1_2 S1_2 C7_2 C12_2 155.29(11) . . . . ?
O2_2 S1_2 C7_2 C12_2 24.89(13) . . . . ?
N3_2 S1_2 C7_2 C12_2 -89.88(12) . . . . ?
O1_2 S1_2 C7_2 C8_2 -24.97(13) . . . . ?
O2_2 S1_2 C7_2 C8_2 -155.37(12) . . . . ?
N3_2 S1_2 C7_2 C8_2 89.86(12) . . . . ?
C12_2 C7_2 C8_2 C9_2 0.5(2) . . . . ?
S1_2 C7_2 C8_2 C9_2 -179.26(13) . . . . ?
C7_2 C8_2 C9_2 C10_2 -1.1(3) . . . . ?
C8_2 C9_2 C10_2 C11_2 0.9(2) . . . . ?
C8_2 C9_2 C10_2 C13_2 -178.35(16) . . . . ?
C9_2 C10_2 C11_2 C12_2 -0.1(2) . . . . ?
C13_2 C10_2 C11_2 C12_2 179.12(14) . . . . ?
C8_2 C7_2 C12_2 C11_2 0.3(2) . . . . ?
S1_2 C7_2 C12_2 C11_2 -179.98(12) . . . . ?
C10_2 C11_2 C12_2 C7_2 -0.5(2) . . . . ?
C1_2 C2_2 C14_2 C15_2 -0.2(2) . . . . ?
C3_2 C2_2 C14_2 C15_2 -179.64(13) . . . . ?
C2_2 C14_2 C15_2 C16_2 -0.5(2) . . . . ?
C14_2 C15_2 C16_2 C17_2 0.0(3) . . . . ?
C15_2 C16_2 C17_2 C1_2 1.1(3) . . . . ?
C2_2 C1_2 C17_2 C16_2 -1.8(2) . . . . ?
N1_2 C1_2 C17_2 C16_2 -177.62(15) . . . . ?
C5_2 C6_2 C18_2 C19_2 4.0(2) . . . . ?
N2_2 C6_2 C18_2 C19_2 -178.57(14) . . . . ?
C6_2 C18_2 C19_2 C20_2 -2.4(2) . . . . ?
C18_2 C19_2 C20_2 C21_2 -0.4(2) . . . . ?
C6_2 C5_2 C21_2 C20_2 -0.2(2) . . . . ?
C4_2 C5_2 C21_2 C20_2 178.86(13) . . . . ?
C19_2 C20_2 C21_2 C5_2 1.7(2) . . . . ?
C4_2 N3_2 C3_2 C2_2 81.79(15) . . . . ?
S1_2 N3_2 C3_2 C2_2 -125.66(11) . . . . ?
C1_2 C2_2 C3_2 N3_2 -93.71(15) . . . . ?
C14_2 C2_2 C3_2 N3_2 85.74(16) . . . . ?
C1_2 N1_2 N2_2 C6_2 -0.7(2) . . . . ?
C18_2 C6_2 N2_2 N1_2 94.40(18) . . . . ?
C5_2 C6_2 N2_2 N1_2 -88.09(17) . . . . ?
